data_7245904
loop_
_publ_author_name
'Popa, Marcel Mirel'
'Shova, Sergiu'
'Dascalu, Mihaela'
'Caira, Mino R.'
'Dumitrascu, Florea'

_publ_section_title
;
 Crystal structures of 5-bromo-1-arylpyrazoles and their halogen bonding
 features
;
_journal_issue 1
_journal_name_full CrystEngComm
_journal_page_first 86
_journal_page_last 94
_journal_paper_doi 10.1039/D2CE01355J
_journal_volume 25
_journal_year 2023
_chemical_formula_moiety 'C15 H15 Br N2 O4'
_chemical_formula_sum 'C15 H15 Br N2 O4'
_chemical_formula_weight 367.20
_space_group_crystal_system monoclinic
_space_group_IT_number 14
_space_group_name_Hall '-P 2yn'
_space_group_name_H-M_alt 'P 1 21/n 1'
_atom_sites_solution_hydrogens geom
_atom_sites_solution_primary dual
_audit_creation_date 2022-02-24
_audit_creation_method
;
Olex2 1.5
(compiled 2021.12.09 svn.r5202d8cf for OlexSys, GUI svn.r6439)
;
_audit_update_record
;
2022-03-06 deposited with the CCDC.	2022-11-23 downloaded from the CCDC.
;
_cell_angle_alpha 90
_cell_angle_beta 84.574(3)
_cell_angle_gamma 90
_cell_formula_units_Z 4
_cell_length_a 5.6908(2)
_cell_length_b 10.0921(4)
_cell_length_c 27.4423(9)
_cell_measurement_reflns_used 3411
_cell_measurement_temperature 293(2)
_cell_measurement_theta_max 25.3980
_cell_measurement_theta_min 2.1450
_cell_volume 1569.01(10)
_computing_cell_refinement 'CrysAlisPro 1.171.40.53 (Rigaku OD, 2019)'
_computing_data_collection 'CrysAlisPro 1.171.40.53 (Rigaku OD, 2019)'
_computing_data_reduction 'CrysAlisPro 1.171.40.53 (Rigaku OD, 2019)'
_computing_molecular_graphics 'Olex2 1.5 (Dolomanov et al., 2009)'
_computing_publication_material 'Olex2 1.5 (Dolomanov et al., 2009)'
_computing_structure_refinement 'SHELXL 2018/3 (Sheldrick, 2015)'
_computing_structure_solution 'SHELXT 2018/2 (Sheldrick, 2018)'
_diffrn_ambient_temperature 293(2)
_diffrn_detector 'CCD plate'
_diffrn_detector_area_resol_mean 16.1593
_diffrn_detector_type Eos
_diffrn_measured_fraction_theta_full 0.999
_diffrn_measured_fraction_theta_max 0.999
_diffrn_measurement_details
;
List of Runs (angles in degrees, time in seconds):

  # Type    Start    End  Width  t~exp~   \w     \q     \k     \f   Frames
#--------------------------------------------------------------------------
  1  \w    -47.00 -16.00   1.00   60.00    --  -15.29 145.00  49.00   31
  2  \w    -60.00 -35.00   1.00   60.00    --  -15.29 126.00-118.00   25
  3  \w     13.00  38.00   1.00   60.00    --   17.79-126.00 164.00   25
  4  \w     48.00  80.00   1.00   60.00    --   17.79-145.00  -3.00   32
  5  \w    -41.00  38.00   1.00   60.00    --  -15.29  77.00 -90.00   79
  6  \w    -23.00  50.00   1.00   60.00    --  -15.29  57.00   0.00   73
  7  \w     31.00  56.00   1.00   60.00    --   17.79 -99.00-120.00   25
  8  \w    -16.00  14.00   1.00   60.00    --   17.79 -99.00-120.00   30
  9  \w     -9.00  39.00   1.00   60.00    --   17.79  77.00  90.00   48
 10  \w      2.00  62.00   1.00   60.00    --   17.79  57.00-180.00   60
;
_diffrn_measurement_device 'four-circle diffractometer'
_diffrn_measurement_device_type 'Xcalibur, Eos'
_diffrn_measurement_method '\w scans'
_diffrn_orient_matrix_type 'CrysAlisPro convention (1999,Acta A55,543-557)'
_diffrn_orient_matrix_UB_11 0.0428412521
_diffrn_orient_matrix_UB_12 0.0645899832
_diffrn_orient_matrix_UB_13 -0.0059048115
_diffrn_orient_matrix_UB_21 -0.1090986504
_diffrn_orient_matrix_UB_22 0.0272892938
_diffrn_orient_matrix_UB_23 0.0098965896
_diffrn_orient_matrix_UB_31 0.0440099793
_diffrn_orient_matrix_UB_32 0.0047730198
_diffrn_orient_matrix_UB_33 0.0232681012
_diffrn_radiation_monochromator graphite
_diffrn_radiation_probe x-ray
_diffrn_radiation_type 'Mo K\a'
_diffrn_radiation_wavelength 0.71073
_diffrn_reflns_av_R_equivalents 0.0364
_diffrn_reflns_av_unetI/netI 0.0318
_diffrn_reflns_Laue_measured_fraction_full 0.999
_diffrn_reflns_Laue_measured_fraction_max 0.999
_diffrn_reflns_limit_h_max 6
_diffrn_reflns_limit_h_min -4
_diffrn_reflns_limit_k_max 12
_diffrn_reflns_limit_k_min -11
_diffrn_reflns_limit_l_max 32
_diffrn_reflns_limit_l_min -32
_diffrn_reflns_number 12050
_diffrn_reflns_point_group_measured_fraction_full 0.999
_diffrn_reflns_point_group_measured_fraction_max 0.999
_diffrn_reflns_theta_full 25.024
_diffrn_reflns_theta_max 25.024
_diffrn_reflns_theta_min 2.151
_diffrn_source 'fine-focus sealed X-ray tube'
_diffrn_source_type 'Enhance (Mo) X-ray Source'
_exptl_absorpt_coefficient_mu 2.639
_exptl_absorpt_correction_T_max 1.00000
_exptl_absorpt_correction_T_min 0.67364
_exptl_absorpt_correction_type multi-scan
_exptl_absorpt_process_details
;
CrysAlisPro 1.171.40.53 (Rigaku Oxford Diffraction, 2019)
Empirical absorption correction using spherical harmonics,
 implemented in SCALE3 ABSPACK scaling algorithm.
;
_exptl_crystal_colour 'clear light colourless'
_exptl_crystal_density_diffrn 1.554
_exptl_crystal_description plate
_exptl_crystal_F_000 744
_exptl_crystal_size_max 0.25
_exptl_crystal_size_mid 0.1
_exptl_crystal_size_min 0.08
_refine_diff_density_max 0.398
_refine_diff_density_min -0.291
_refine_diff_density_rms 0.054
_refine_ls_extinction_method none
_refine_ls_goodness_of_fit_ref 1.058
_refine_ls_hydrogen_treatment constr
_refine_ls_matrix_type full
_refine_ls_number_parameters 203
_refine_ls_number_reflns 2767
_refine_ls_number_restraints 0
_refine_ls_restrained_S_all 1.058
_refine_ls_R_factor_all 0.0560
_refine_ls_R_factor_gt 0.0377
_refine_ls_shift/su_max 0.000
_refine_ls_shift/su_mean 0.000
_refine_ls_structure_factor_coef Fsqd
_refine_ls_weighting_details 'w=1/[\s^2^(Fo^2^)+(0.0320P)^2^+1.0956P] where P=(Fo^2^+2Fc^2^)/3'
_refine_ls_weighting_scheme calc
_refine_ls_wR_factor_gt 0.0781
_refine_ls_wR_factor_ref 0.0856
_reflns_Friedel_coverage 0.000
_reflns_number_gt 2139
_reflns_number_total 2767
_reflns_threshold_expression 'I > 2\s(I)'
_cod_data_source_file d2ce01355j2.cif
_cod_data_source_block as_4851_duc
_cod_depositor_comments 'Adding full bibliography for 7245901--7245906.cif.'
_cod_original_cell_volume 1569.00(10)
_cod_database_code 7245904
_shelx_shelxl_version_number 2018/3
_chemical_oxdiff_formula C10H12O2Cl2N2
_chemical_oxdiff_usercomment DC-56
_shelx_space_group_comment
;
The symmetry employed for this shelxl refinement is uniquely defined
by the following loop, which should always be used as a source of
symmetry information in preference to the above space-group names.
They are only intended as comments.
;
_olex2_refinement_description
;
1. Fixed Uiso
 At 1.2 times of:
  All C(H) groups
 At 1.5 times of:
  All C(H,H,H) groups
2.a Aromatic/amide H refined with riding coordinates:
 C2(H2), C4(H4), C5(H5)
2.b Idealised Me refined as rotating group:
 C7(H7A,H7B,H7C), C8(H8A,H8B,H8C), C13(H13A,H13B,H13C), C15(H15A,H15B,H15C)
;
_olex2_date_sample_data_collection 2021-02-01
_olex2_submission_special_instructions 'No special instructions were received'
_oxdiff_exptl_absorpt_empirical_details
;
Empirical correction (ABSPACK) includes:
- Absorption correction using spherical harmonics
- Frame scaling
;
_oxdiff_exptl_absorpt_empirical_full_max 1.409
_oxdiff_exptl_absorpt_empirical_full_min 0.767

loop_
_space_group_symop_operation_xyz
'x, y, z'
'-x+1/2, y+1/2, -z+1/2'
'-x, -y, -z'
'x-1/2, -y-1/2, z-1/2'

loop_
_atom_site_label
_atom_site_type_symbol
_atom_site_fract_x
_atom_site_fract_y
_atom_site_fract_z
_atom_site_U_iso_or_equiv
_atom_site_adp_type
_atom_site_occupancy
_atom_site_site_symmetry_order
_atom_site_calc_flag
_atom_site_refinement_flags_posn
_atom_site_refinement_flags_adp
_atom_site_refinement_flags_occupancy
_atom_site_disorder_assembly
_atom_site_disorder_group
Br1 Br 0.81240(6) 0.49891(4) 0.45008(2) 0.05354(14) Uani 1 1 d . . . . .
O1 O 0.2060(5) 0.0586(3) 0.39334(9) 0.0624(7) Uani 1 1 d . . . . .
O2 O -0.0173(4) 0.2055(2) 0.35812(8) 0.0496(6) Uani 1 1 d . . . . .
O3 O 0.6006(5) 0.2179(3) 0.50126(9) 0.0788(9) Uani 1 1 d . . . . .
O4 O 0.2208(4) 0.1916(2) 0.49024(8) 0.0588(7) Uani 1 1 d . . . . .
N1 N 0.5456(4) 0.4469(2) 0.37159(8) 0.0364(6) Uani 1 1 d . . . . .
N2 N 0.3784(4) 0.3687(2) 0.35429(8) 0.0396(6) Uani 1 1 d . . . . .
C1 C 0.6503(6) 0.5528(3) 0.34155(10) 0.0382(7) Uani 1 1 d . . . . .
C2 C 0.8502(6) 0.5232(3) 0.31071(11) 0.0448(8) Uani 1 1 d . . . . .
H2 H 0.914508 0.438513 0.310630 0.054 Uiso 1 1 calc R U . . .
C3 C 0.9546(6) 0.6201(4) 0.27990(11) 0.0529(9) Uani 1 1 d . . . . .
C4 C 0.8492(7) 0.7427(4) 0.28123(14) 0.0632(11) Uani 1 1 d . . . . .
H4 H 0.913282 0.808815 0.260437 0.076 Uiso 1 1 calc R U . . .
C5 C 0.6517(7) 0.7705(4) 0.31239(14) 0.0617(10) Uani 1 1 d . . . . .
H5 H 0.587405 0.855238 0.312414 0.074 Uiso 1 1 calc R U . . .
C6 C 0.5455(6) 0.6752(3) 0.34393(12) 0.0459(8) Uani 1 1 d . . . . .
C7 C 1.1743(7) 0.5900(5) 0.24687(13) 0.0768(13) Uani 1 1 d . . . . .
H7A H 1.260532 0.520206 0.260934 0.115 Uiso 1 1 calc R U . . .
H7B H 1.271007 0.667933 0.243200 0.115 Uiso 1 1 calc R U . . .
H7C H 1.131478 0.562586 0.215395 0.115 Uiso 1 1 calc R U . . .
C8 C 0.3294(7) 0.7056(4) 0.37734(14) 0.0651(10) Uani 1 1 d . . . . .
H8A H 0.203880 0.647309 0.370179 0.098 Uiso 1 1 calc R U . . .
H8B H 0.282809 0.795799 0.372612 0.098 Uiso 1 1 calc R U . . .
H8C H 0.362598 0.693326 0.410695 0.098 Uiso 1 1 calc R U . . .
C9 C 0.5925(5) 0.4092(3) 0.41663(10) 0.0354(7) Uani 1 1 d . . . . .
C10 C 0.4522(5) 0.3033(3) 0.43042(10) 0.0349(7) Uani 1 1 d . . . . .
C11 C 0.3222(5) 0.2827(3) 0.39010(10) 0.0362(7) Uani 1 1 d . . . . .
C12 C 0.1646(6) 0.1697(3) 0.38190(10) 0.0399(7) Uani 1 1 d . . . . .
C13 C -0.1707(6) 0.0996(4) 0.34545(14) 0.0639(10) Uani 1 1 d . . . . .
H13A H -0.270139 0.130514 0.321460 0.096 Uiso 1 1 calc R U . . .
H13B H -0.266823 0.071222 0.374191 0.096 Uiso 1 1 calc R U . . .
H13C H -0.077165 0.026490 0.332265 0.096 Uiso 1 1 calc R U . . .
C14 C 0.4392(6) 0.2322(3) 0.47779(11) 0.0440(8) Uani 1 1 d . . . . .
C15 C 0.1821(8) 0.1174(4) 0.53540(13) 0.0813(14) Uani 1 1 d . . . . .
H15A H 0.278765 0.039301 0.533275 0.122 Uiso 1 1 calc R U . . .
H15B H 0.018967 0.092397 0.540729 0.122 Uiso 1 1 calc R U . . .
H15C H 0.222974 0.171376 0.562146 0.122 Uiso 1 1 calc R U . . .

loop_
_atom_site_aniso_label
_atom_site_aniso_U_11
_atom_site_aniso_U_22
_atom_site_aniso_U_33
_atom_site_aniso_U_23
_atom_site_aniso_U_13
_atom_site_aniso_U_12
Br1 0.0569(2) 0.0593(3) 0.0465(2) -0.00014(16) -0.01591(15) -0.01648(18)
O1 0.0782(18) 0.0377(14) 0.0736(17) 0.0097(13) -0.0196(14) -0.0150(13)
O2 0.0440(13) 0.0434(13) 0.0621(14) -0.0033(11) -0.0096(11) -0.0087(10)
O3 0.0656(17) 0.110(2) 0.0627(17) 0.0397(16) -0.0149(14) -0.0009(17)
O4 0.0685(17) 0.0656(16) 0.0400(12) 0.0142(11) 0.0069(11) -0.0198(13)
N1 0.0445(15) 0.0322(14) 0.0325(13) 0.0023(11) -0.0042(11) -0.0104(11)
N2 0.0465(16) 0.0364(15) 0.0361(14) 0.0019(11) -0.0050(11) -0.0119(12)
C1 0.0468(19) 0.0362(18) 0.0325(16) 0.0043(13) -0.0091(14) -0.0132(14)
C2 0.051(2) 0.047(2) 0.0374(17) 0.0056(14) -0.0091(15) -0.0100(16)
C3 0.055(2) 0.070(3) 0.0350(17) 0.0107(17) -0.0100(15) -0.0213(19)
C4 0.076(3) 0.059(3) 0.057(2) 0.0235(19) -0.019(2) -0.032(2)
C5 0.081(3) 0.035(2) 0.073(3) 0.0111(18) -0.028(2) -0.0157(19)
C6 0.053(2) 0.037(2) 0.0494(19) -0.0003(15) -0.0167(16) -0.0090(16)
C7 0.069(3) 0.111(4) 0.048(2) 0.011(2) 0.003(2) -0.031(3)
C8 0.069(3) 0.054(2) 0.072(3) -0.0097(19) -0.009(2) 0.005(2)
C9 0.0357(17) 0.0373(18) 0.0332(16) -0.0024(13) -0.0030(12) -0.0012(13)
C10 0.0389(17) 0.0336(17) 0.0313(15) 0.0015(13) 0.0013(12) -0.0009(13)
C11 0.0403(18) 0.0310(17) 0.0363(16) -0.0021(13) 0.0022(13) -0.0031(13)
C12 0.0462(19) 0.041(2) 0.0313(16) -0.0014(14) 0.0043(14) -0.0086(15)
C13 0.051(2) 0.066(3) 0.075(3) -0.012(2) -0.0081(19) -0.0199(19)
C14 0.054(2) 0.043(2) 0.0341(17) 0.0028(14) 0.0038(15) 0.0037(16)
C15 0.123(4) 0.067(3) 0.049(2) 0.019(2) 0.020(2) -0.027(3)

loop_
_atom_type_symbol
_atom_type_description
_atom_type_scat_dispersion_real
_atom_type_scat_dispersion_imag
_atom_type_scat_source
C C 0.0033 0.0016 'International Tables Vol C Tables 4.2.6.8 and 6.1.1.4'
H H 0.0000 0.0000 'International Tables Vol C Tables 4.2.6.8 and 6.1.1.4'
Br Br -0.2901 2.4595 'International Tables Vol C Tables 4.2.6.8 and 6.1.1.4'
N N 0.0061 0.0033 'International Tables Vol C Tables 4.2.6.8 and 6.1.1.4'
O O 0.0106 0.0060 'International Tables Vol C Tables 4.2.6.8 and 6.1.1.4'

loop_
_geom_angle_atom_site_label_1
_geom_angle_atom_site_label_2
_geom_angle_atom_site_label_3
_geom_angle
_geom_angle_site_symmetry_1
_geom_angle_site_symmetry_3
_geom_angle_publ_flag
C12 O2 C13 115.8(3) . . ?
C14 O4 C15 116.4(3) . . ?
N2 N1 C1 119.8(2) . . ?
C9 N1 N2 111.3(2) . . ?
C9 N1 C1 128.9(2) . . ?
C11 N2 N1 104.4(2) . . ?
C2 C1 N1 117.4(3) . . ?
C6 C1 N1 119.1(3) . . ?
C6 C1 C2 123.5(3) . . ?
C1 C2 H2 120.0 . . ?
C1 C2 C3 120.0(3) . . ?
C3 C2 H2 120.0 . . ?
C2 C3 C7 120.5(4) . . ?
C4 C3 C2 117.2(3) . . ?
C4 C3 C7 122.3(4) . . ?
C3 C4 H4 119.0 . . ?
C3 C4 C5 122.0(3) . . ?
C5 C4 H4 119.0 . . ?
C4 C5 H5 119.1 . . ?
C4 C5 C6 121.7(4) . . ?
C6 C5 H5 119.1 . . ?
C1 C6 C5 115.6(3) . . ?
C1 C6 C8 122.9(3) . . ?
C5 C6 C8 121.5(3) . . ?
C3 C7 H7A 109.5 . . ?
C3 C7 H7B 109.5 . . ?
C3 C7 H7C 109.5 . . ?
H7A C7 H7B 109.5 . . ?
H7A C7 H7C 109.5 . . ?
H7B C7 H7C 109.5 . . ?
C6 C8 H8A 109.5 . . ?
C6 C8 H8B 109.5 . . ?
C6 C8 H8C 109.5 . . ?
H8A C8 H8B 109.5 . . ?
H8A C8 H8C 109.5 . . ?
H8B C8 H8C 109.5 . . ?
N1 C9 Br1 121.2(2) . . ?
N1 C9 C10 108.4(2) . . ?
C10 C9 Br1 130.4(2) . . ?
C9 C10 C11 103.6(2) . . ?
C9 C10 C14 127.0(3) . . ?
C11 C10 C14 129.4(3) . . ?
N2 C11 C10 112.3(2) . . ?
N2 C11 C12 119.9(3) . . ?
C10 C11 C12 127.3(3) . . ?
O1 C12 O2 124.7(3) . . ?
O1 C12 C11 123.1(3) . . ?
O2 C12 C11 112.2(3) . . ?
O2 C13 H13A 109.5 . . ?
O2 C13 H13B 109.5 . . ?
O2 C13 H13C 109.5 . . ?
H13A C13 H13B 109.5 . . ?
H13A C13 H13C 109.5 . . ?
H13B C13 H13C 109.5 . . ?
O3 C14 O4 125.6(3) . . ?
O3 C14 C10 124.2(3) . . ?
O4 C14 C10 110.1(3) . . ?
O4 C15 H15A 109.5 . . ?
O4 C15 H15B 109.5 . . ?
O4 C15 H15C 109.5 . . ?
H15A C15 H15B 109.5 . . ?
H15A C15 H15C 109.5 . . ?
H15B C15 H15C 109.5 . . ?

loop_
_geom_bond_atom_site_label_1
_geom_bond_atom_site_label_2
_geom_bond_distance
_geom_bond_site_symmetry_2
_geom_bond_publ_flag
Br1 C9 1.856(3) . ?
O1 C12 1.194(4) . ?
O2 C12 1.325(4) . ?
O2 C13 1.443(4) . ?
O3 C14 1.179(4) . ?
O4 C14 1.322(4) . ?
O4 C15 1.447(4) . ?
N1 N2 1.356(3) . ?
N1 C1 1.443(4) . ?
N1 C9 1.344(3) . ?
N2 C11 1.327(4) . ?
C1 C2 1.385(5) . ?
C1 C6 1.370(4) . ?
C2 H2 0.9300 . ?
C2 C3 1.389(4) . ?
C3 C4 1.374(5) . ?
C3 C7 1.504(5) . ?
C4 H4 0.9300 . ?
C4 C5 1.375(6) . ?
C5 H5 0.9300 . ?
C5 C6 1.393(5) . ?
C6 C8 1.495(5) . ?
C7 H7A 0.9600 . ?
C7 H7B 0.9600 . ?
C7 H7C 0.9600 . ?
C8 H8A 0.9600 . ?
C8 H8B 0.9600 . ?
C8 H8C 0.9600 . ?
C9 C10 1.366(4) . ?
C10 C11 1.403(4) . ?
C10 C14 1.481(4) . ?
C11 C12 1.481(4) . ?
C13 H13A 0.9600 . ?
C13 H13B 0.9600 . ?
C13 H13C 0.9600 . ?
C15 H15A 0.9600 . ?
C15 H15B 0.9600 . ?
C15 H15C 0.9600 . ?

loop_
_geom_hbond_atom_site_label_D
_geom_hbond_atom_site_label_H
_geom_hbond_atom_site_label_A
_geom_hbond_distance_DH
_geom_hbond_distance_HA
_geom_hbond_distance_DA
_geom_hbond_angle_DHA
_geom_hbond_site_symmetry_A
_geom_hbond_publ_flag
C15 H15B O1 0.96 2.61 3.323(4) 131.6 3_556 yes

loop_
_geom_torsion_atom_site_label_1
_geom_torsion_atom_site_label_2
_geom_torsion_atom_site_label_3
_geom_torsion_atom_site_label_4
_geom_torsion
_geom_torsion_site_symmetry_1
_geom_torsion_site_symmetry_2
_geom_torsion_site_symmetry_3
_geom_torsion_site_symmetry_4
_geom_torsion_publ_flag
Br1 C9 C10 C11 179.0(2) . . . . ?
Br1 C9 C10 C14 0.8(5) . . . . ?
N1 N2 C11 C10 -0.5(3) . . . . ?
N1 N2 C11 C12 -172.3(3) . . . . ?
N1 C1 C2 C3 178.1(3) . . . . ?
N1 C1 C6 C5 -177.5(3) . . . . ?
N1 C1 C6 C8 1.6(4) . . . . ?
N1 C9 C10 C11 0.2(3) . . . . ?
N1 C9 C10 C14 -178.0(3) . . . . ?
N2 N1 C1 C2 -89.6(3) . . . . ?
N2 N1 C1 C6 88.8(3) . . . . ?
N2 N1 C9 Br1 -179.4(2) . . . . ?
N2 N1 C9 C10 -0.5(3) . . . . ?
N2 C11 C12 O1 133.2(3) . . . . ?
N2 C11 C12 O2 -43.1(4) . . . . ?
C1 N1 N2 C11 179.5(3) . . . . ?
C1 N1 C9 Br1 1.8(4) . . . . ?
C1 N1 C9 C10 -179.3(3) . . . . ?
C1 C2 C3 C4 -0.9(5) . . . . ?
C1 C2 C3 C7 178.9(3) . . . . ?
C2 C1 C6 C5 0.8(4) . . . . ?
C2 C1 C6 C8 179.9(3) . . . . ?
C2 C3 C4 C5 1.5(5) . . . . ?
C3 C4 C5 C6 -0.9(6) . . . . ?
C4 C5 C6 C1 -0.3(5) . . . . ?
C4 C5 C6 C8 -179.3(3) . . . . ?
C6 C1 C2 C3 -0.2(5) . . . . ?
C7 C3 C4 C5 -178.3(3) . . . . ?
C9 N1 N2 C11 0.6(3) . . . . ?
C9 N1 C1 C2 89.1(4) . . . . ?
C9 N1 C1 C6 -92.5(4) . . . . ?
C9 C10 C11 N2 0.2(3) . . . . ?
C9 C10 C11 C12 171.2(3) . . . . ?
C9 C10 C14 O3 -32.7(5) . . . . ?
C9 C10 C14 O4 145.4(3) . . . . ?
C10 C11 C12 O1 -37.3(5) . . . . ?
C10 C11 C12 O2 146.4(3) . . . . ?
C11 C10 C14 O3 149.6(4) . . . . ?
C11 C10 C14 O4 -32.4(4) . . . . ?
C13 O2 C12 O1 -0.6(5) . . . . ?
C13 O2 C12 C11 175.7(3) . . . . ?
C14 C10 C11 N2 178.3(3) . . . . ?
C14 C10 C11 C12 -10.6(5) . . . . ?
C15 O4 C14 O3 -3.5(5) . . . . ?
C15 O4 C14 C10 178.6(3) . . . . ?
